data_7000177
loop_
_publ_author_name
'G\"atjens, Jessica'
'Mullins, Christopher S.'
'Kampf, Jeff W.'
'Thu\'ery, Pierre'
'Pecoraro, Vincent L.'

_publ_section_title
;
 Corroborative cobalt and zinc model compounds of
 \a-amino-\b-carboxymuconic-\e-semialdehyde decarboxylase (ACMSD)
;
_journal_issue 1
_journal_name_full 'Dalton Transactions'
_journal_page_first 51
_journal_page_last 62
_journal_paper_doi 10.1039/b809453e
_journal_year 2009
_chemical_formula_moiety 'C22 H36 Cl Co N5 O2, C H4 O'
_chemical_formula_sum 'C23 H40 Cl Co N5 O3'
_chemical_formula_weight 528.98
_chemical_name_systematic
;
?
;
_space_group_IT_number 14
_symmetry_cell_setting monoclinic
_symmetry_space_group_name_Hall '-P 2yn'
_symmetry_space_group_name_H-M 'P 1 21/n 1'
_atom_sites_solution_hydrogens geom
_atom_sites_solution_primary direct
_atom_sites_solution_secondary difmap
_audit_creation_method SHELXL-97
_cell_angle_alpha 90.00
_cell_angle_beta 90.426(6)
_cell_angle_gamma 90.00
_cell_formula_units_Z 4
_cell_length_a 13.2282(12)
_cell_length_b 13.5079(11)
_cell_length_c 15.4267(14)
_cell_measurement_reflns_used 6652
_cell_measurement_temperature 123(2)
_cell_measurement_theta_max 24.65
_cell_measurement_theta_min 2.03
_cell_volume 2756.4(4)
_computing_cell_refinement 'Bruker SMART'
_computing_data_collection 'Bruker SMART'
_computing_data_reduction 'Bruker SHELXTL'
_computing_molecular_graphics 'Bruker SHELXTL'
_computing_publication_material 'Bruker SHELXTL'
_computing_structure_refinement 'Bruker SHELXTL'
_computing_structure_solution 'Bruker SHELXTL'
_diffrn_ambient_temperature 123(2)
_diffrn_measured_fraction_theta_full 0.988
_diffrn_measured_fraction_theta_max 0.988
_diffrn_measurement_device_type 'CCD area detector'
_diffrn_measurement_method 'phi and omega scans'
_diffrn_radiation_monochromator graphite
_diffrn_radiation_source 'fine-focus sealed tube'
_diffrn_radiation_type MoK\a
_diffrn_radiation_wavelength 0.71073
_diffrn_reflns_av_R_equivalents 0.0848
_diffrn_reflns_av_sigmaI/netI 0.0470
_diffrn_reflns_limit_h_max 15
_diffrn_reflns_limit_h_min -15
_diffrn_reflns_limit_k_max 15
_diffrn_reflns_limit_k_min -15
_diffrn_reflns_limit_l_max 18
_diffrn_reflns_limit_l_min -18
_diffrn_reflns_number 43984
_diffrn_reflns_theta_full 24.92
_diffrn_reflns_theta_max 24.92
_diffrn_reflns_theta_min 2.00
_exptl_absorpt_coefficient_mu 0.751
_exptl_absorpt_correction_T_max 0.9424
_exptl_absorpt_correction_T_min 0.7533
_exptl_absorpt_correction_type multi-scan
_exptl_absorpt_process_details
;
Blessing, R. Acta Cryst. (1995) A51 33-38.
Sheldrick, G. SADABS (Version 2.10) Bruker/Siemens area
detector absorption and other corrections, University of
Gottingen, Germany 2003.
;
_exptl_crystal_colour purple
_exptl_crystal_density_diffrn 1.275
_exptl_crystal_density_method 'not measured'
_exptl_crystal_description needle
_exptl_crystal_F_000 1124
_exptl_crystal_size_max 0.40
_exptl_crystal_size_mid 0.08
_exptl_crystal_size_min 0.08
_refine_diff_density_max 0.515
_refine_diff_density_min -0.345
_refine_diff_density_rms 0.072
_refine_ls_extinction_method none
_refine_ls_goodness_of_fit_ref 1.064
_refine_ls_hydrogen_treatment constr
_refine_ls_matrix_type full
_refine_ls_number_parameters 308
_refine_ls_number_reflns 4746
_refine_ls_number_restraints 0
_refine_ls_restrained_S_all 1.064
_refine_ls_R_factor_all 0.0766
_refine_ls_R_factor_gt 0.0451
_refine_ls_shift/su_max 0.000
_refine_ls_shift/su_mean 0.000
_refine_ls_structure_factor_coef Fsqd
_refine_ls_weighting_details 'calc w=1/[\s^2^(Fo^2^)+(0.0376P)^2^+6.0642P] where P=(Fo^2^+2Fc^2^)/3'
_refine_ls_weighting_scheme calc
_refine_ls_wR_factor_gt 0.1049
_refine_ls_wR_factor_ref 0.1183
_reflns_number_gt 3420
_reflns_number_total 4746
_reflns_threshold_expression >2sigma(I)
_cod_data_source_file b809453e.txt
_cod_data_source_block 2
_cod_depositor_comments
;
The following automatic conversions were performed:
'_symmetry_cell_setting' value 'Monoclinic' changed to 'monoclinic'
according to '/home/saulius/struct/CIF-dictionaries/cif_core.dic'
dictionary named 'cif_core.dic' version 2.4.1 from 2010-06-29.

Automatic conversion script
Id: cif_fix_enum 1527 2010-12-29 10:47:43Z saulius 
;
_cod_original_sg_symbol_H-M P2(1)/n
_cod_database_code 7000177

loop_
_symmetry_equiv_pos_as_xyz
'x, y, z'
'-x+1/2, y+1/2, -z+1/2'
'-x, -y, -z'
'x-1/2, -y-1/2, z-1/2'

loop_
_atom_site_label
_atom_site_type_symbol
_atom_site_fract_x
_atom_site_fract_y
_atom_site_fract_z
_atom_site_U_iso_or_equiv
_atom_site_adp_type
_atom_site_occupancy
_atom_site_symmetry_multiplicity
_atom_site_calc_flag
_atom_site_refinement_flags
_atom_site_disorder_assembly
_atom_site_disorder_group
Cl1 Cl 0.17487(7) 0.95112(6) 0.10418(6) 0.0296(2) Uani 1 1 d . . .
Co1 Co 0.19622(4) 0.81366(3) 0.19048(3) 0.02143(13) Uani 1 1 d . . .
N1 N 0.2243(2) 0.6878(2) 0.28443(18) 0.0224(6) Uani 1 1 d . . .
N2 N 0.0770(2) 0.6331(2) 0.21494(18) 0.0238(7) Uani 1 1 d . . .
N3 N 0.0725(2) 0.7225(2) 0.17360(19) 0.0235(7) Uani 1 1 d . . .
N4 N 0.3732(2) 0.6857(2) 0.20103(18) 0.0238(7) Uani 1 1 d . . .
N5 N 0.3288(2) 0.7529(2) 0.14626(19) 0.0242(7) Uani 1 1 d . . .
O1 O 0.20055(18) 0.88223(18) 0.30522(15) 0.0280(6) Uani 1 1 d . . .
O2 O 0.1824(2) 0.8706(2) 0.44932(17) 0.0439(7) Uani 1 1 d . . .
C1 C 0.1898(3) 0.8344(3) 0.3760(3) 0.0304(9) Uani 1 1 d . . .
C2 C 0.1824(3) 0.7217(3) 0.3680(2) 0.0284(9) Uani 1 1 d . . .
H2A H 0.2201 0.6903 0.4163 0.034 Uiso 1 1 calc R . .
H2B H 0.1107 0.7013 0.3720 0.034 Uiso 1 1 calc R . .
C3 C 0.1747(3) 0.5998(3) 0.2491(2) 0.0256(8) Uani 1 1 d . . .
H3A H 0.1652 0.5496 0.2950 0.031 Uiso 1 1 calc R . .
H3B H 0.2159 0.5705 0.2023 0.031 Uiso 1 1 calc R . .
C4 C -0.0129(3) 0.5855(3) 0.2133(2) 0.0248(8) Uani 1 1 d . . .
C5 C -0.0787(3) 0.6467(3) 0.1686(2) 0.0288(9) Uani 1 1 d . . .
H5A H -0.1480 0.6341 0.1564 0.035 Uiso 1 1 calc R . .
C6 C -0.0237(3) 0.7309(3) 0.1449(2) 0.0245(8) Uani 1 1 d . . .
C7 C 0.3827(3) 0.7489(3) 0.0731(2) 0.0283(9) Uani 1 1 d . . .
C8 C 0.4622(3) 0.6813(3) 0.0829(3) 0.0347(9) Uani 1 1 d . . .
H8A H 0.5119 0.6654 0.0410 0.042 Uiso 1 1 calc R . .
C9 C 0.4545(3) 0.6421(3) 0.1652(3) 0.0308(9) Uani 1 1 d . . .
C10 C 0.3343(3) 0.6770(3) 0.2887(2) 0.0250(8) Uani 1 1 d . . .
H10A H 0.3639 0.7291 0.3262 0.030 Uiso 1 1 calc R . .
H10B H 0.3524 0.6116 0.3134 0.030 Uiso 1 1 calc R . .
C11 C -0.0273(3) 0.4852(3) 0.2539(3) 0.0299(9) Uani 1 1 d . . .
H11A H 0.0049 0.4867 0.3128 0.036 Uiso 1 1 calc R . .
C12 C 0.0234(3) 0.4041(3) 0.2022(3) 0.0379(10) Uani 1 1 d . . .
H12A H -0.0071 0.4007 0.1442 0.057 Uiso 1 1 calc R . .
H12B H 0.0143 0.3405 0.2318 0.057 Uiso 1 1 calc R . .
H12C H 0.0957 0.4185 0.1973 0.057 Uiso 1 1 calc R . .
C13 C -0.1388(3) 0.4620(3) 0.2655(3) 0.0424(11) Uani 1 1 d . . .
H13A H -0.1712 0.5161 0.2971 0.064 Uiso 1 1 calc R . .
H13B H -0.1460 0.4003 0.2982 0.064 Uiso 1 1 calc R . .
H13C H -0.1712 0.4547 0.2085 0.064 Uiso 1 1 calc R . .
C14 C -0.0578(3) 0.8201(3) 0.0943(2) 0.0290(9) Uani 1 1 d . . .
H14A H -0.0215 0.8793 0.1179 0.035 Uiso 1 1 calc R . .
C15 C -0.1712(3) 0.8375(3) 0.1043(3) 0.0477(12) Uani 1 1 d . . .
H15A H -0.2085 0.7816 0.0793 0.072 Uiso 1 1 calc R . .
H15B H -0.1905 0.8985 0.0741 0.072 Uiso 1 1 calc R . .
H15C H -0.1874 0.8435 0.1660 0.072 Uiso 1 1 calc R . .
C16 C -0.0304(3) 0.8094(3) -0.0010(3) 0.0432(11) Uani 1 1 d . . .
H16A H 0.0429 0.8012 -0.0063 0.065 Uiso 1 1 calc R . .
H16B H -0.0517 0.8689 -0.0327 0.065 Uiso 1 1 calc R . .
H16C H -0.0647 0.7514 -0.0254 0.065 Uiso 1 1 calc R . .
C17 C 0.3550(3) 0.8108(3) -0.0046(2) 0.0329(9) Uani 1 1 d . . .
H17A H 0.2829 0.8318 0.0015 0.040 Uiso 1 1 calc R . .
C18 C 0.4193(4) 0.9025(3) -0.0076(3) 0.0563(13) Uani 1 1 d . . .
H18A H 0.4058 0.9435 0.0434 0.084 Uiso 1 1 calc R . .
H18B H 0.4032 0.9402 -0.0603 0.084 Uiso 1 1 calc R . .
H18C H 0.4908 0.8837 -0.0080 0.084 Uiso 1 1 calc R . .
C19 C 0.3641(4) 0.7509(4) -0.0893(3) 0.0528(13) Uani 1 1 d . . .
H19A H 0.3454 0.7929 -0.1387 0.079 Uiso 1 1 calc R . .
H19B H 0.3189 0.6936 -0.0871 0.079 Uiso 1 1 calc R . .
H19C H 0.4340 0.7282 -0.0960 0.079 Uiso 1 1 calc R . .
C20 C 0.5178(3) 0.5667(3) 0.2124(3) 0.0377(10) Uani 1 1 d . . .
H20A H 0.4715 0.5247 0.2478 0.045 Uiso 1 1 calc R . .
C22 C 0.5719(4) 0.4993(4) 0.1484(4) 0.0678(16) Uani 1 1 d . . .
H22A H 0.5221 0.4681 0.1098 0.102 Uiso 1 1 calc R . .
H22B H 0.6091 0.4480 0.1802 0.102 Uiso 1 1 calc R . .
H22C H 0.6193 0.5385 0.1139 0.102 Uiso 1 1 calc R . .
C23 C 0.5929(3) 0.6159(3) 0.2738(3) 0.0501(12) Uani 1 1 d . . .
H23A H 0.6382 0.6588 0.2407 0.075 Uiso 1 1 calc R . .
H23B H 0.6326 0.5650 0.3038 0.075 Uiso 1 1 calc R . .
H23C H 0.5562 0.6556 0.3164 0.075 Uiso 1 1 calc R . .
O3 O 0.2634(3) 1.0599(3) 0.4488(2) 0.0664(10) Uani 1 1 d . . .
H3 H 0.2218 1.0160 0.4632 0.100 Uiso 1 1 calc R . .
C24 C 0.3505(4) 1.0487(4) 0.4957(3) 0.0658(15) Uani 1 1 d . . .
H24A H 0.3879 1.1114 0.4963 0.099 Uiso 1 1 calc R . .
H24B H 0.3922 0.9971 0.4693 0.099 Uiso 1 1 calc R . .
H24C H 0.3341 1.0297 0.5553 0.099 Uiso 1 1 calc R . .

loop_
_atom_site_aniso_label
_atom_site_aniso_U_11
_atom_site_aniso_U_22
_atom_site_aniso_U_33
_atom_site_aniso_U_23
_atom_site_aniso_U_13
_atom_site_aniso_U_12
Cl1 0.0409(5) 0.0186(4) 0.0293(5) 0.0018(4) -0.0020(4) 0.0056(4)
Co1 0.0241(2) 0.0182(2) 0.0219(3) 0.0005(2) -0.00029(18) 0.0014(2)
N1 0.0191(14) 0.0241(15) 0.0239(16) 0.0028(13) -0.0001(12) -0.0030(13)
N2 0.0199(15) 0.0244(16) 0.0268(17) 0.0040(13) -0.0034(12) 0.0000(13)
N3 0.0265(16) 0.0187(15) 0.0252(16) 0.0006(13) -0.0020(13) 0.0030(12)
N4 0.0250(15) 0.0201(15) 0.0264(16) 0.0055(13) 0.0001(13) 0.0023(13)
N5 0.0269(16) 0.0206(15) 0.0253(17) 0.0050(13) 0.0017(13) 0.0014(13)
O1 0.0343(14) 0.0261(13) 0.0235(14) 0.0000(11) 0.0038(11) -0.0022(11)
O2 0.062(2) 0.0435(17) 0.0265(16) -0.0077(13) 0.0107(14) -0.0116(15)
C1 0.0250(19) 0.034(2) 0.032(2) -0.0024(19) -0.0002(16) -0.0047(17)
C2 0.031(2) 0.032(2) 0.022(2) 0.0028(16) -0.0010(16) -0.0048(17)
C3 0.0222(18) 0.0265(19) 0.028(2) 0.0028(16) -0.0059(15) -0.0011(15)
C4 0.0204(18) 0.0272(19) 0.027(2) -0.0056(16) 0.0010(15) -0.0002(15)
C5 0.0205(18) 0.032(2) 0.034(2) -0.0063(17) -0.0035(16) 0.0028(16)
C6 0.0253(19) 0.0254(19) 0.0227(19) -0.0070(16) -0.0025(15) 0.0050(16)
C7 0.031(2) 0.0231(19) 0.031(2) 0.0006(16) 0.0048(17) -0.0020(16)
C8 0.032(2) 0.032(2) 0.041(2) 0.0007(19) 0.0108(18) 0.0060(18)
C9 0.0237(19) 0.028(2) 0.041(2) -0.0010(18) 0.0041(17) 0.0007(16)
C10 0.0244(18) 0.0227(18) 0.028(2) 0.0069(16) -0.0041(15) -0.0041(15)
C11 0.026(2) 0.031(2) 0.033(2) 0.0030(17) -0.0001(17) -0.0033(16)
C12 0.032(2) 0.029(2) 0.054(3) -0.0009(19) -0.0002(19) -0.0019(17)
C13 0.031(2) 0.042(2) 0.054(3) 0.001(2) 0.009(2) -0.0058(19)
C14 0.031(2) 0.0259(19) 0.029(2) -0.0058(17) -0.0088(16) 0.0069(17)
C15 0.036(2) 0.046(3) 0.061(3) 0.006(2) -0.005(2) 0.021(2)
C16 0.058(3) 0.041(2) 0.030(2) 0.003(2) -0.007(2) 0.016(2)
C17 0.042(2) 0.028(2) 0.029(2) 0.0030(18) 0.0107(17) 0.0058(18)
C18 0.083(4) 0.046(3) 0.039(3) 0.004(2) 0.010(3) -0.010(3)
C19 0.073(3) 0.048(3) 0.037(3) -0.001(2) 0.003(2) 0.000(3)
C20 0.032(2) 0.030(2) 0.051(3) 0.0078(19) 0.0008(19) 0.0101(18)
C22 0.070(4) 0.052(3) 0.081(4) -0.018(3) -0.022(3) 0.034(3)
C23 0.042(3) 0.051(3) 0.058(3) 0.002(2) -0.010(2) 0.016(2)
O3 0.077(3) 0.048(2) 0.074(2) 0.0075(18) -0.018(2) -0.0023(18)
C24 0.069(4) 0.080(4) 0.048(3) 0.011(3) -0.017(3) -0.017(3)

loop_
_atom_type_symbol
_atom_type_description
_atom_type_scat_dispersion_real
_atom_type_scat_dispersion_imag
_atom_type_scat_source
C C 0.0033 0.0016 'International Tables Vol C Tables 4.2.6.8 and 6.1.1.4'
H H 0.0000 0.0000 'International Tables Vol C Tables 4.2.6.8 and 6.1.1.4'
N N 0.0061 0.0033 'International Tables Vol C Tables 4.2.6.8 and 6.1.1.4'
O O 0.0106 0.0060 'International Tables Vol C Tables 4.2.6.8 and 6.1.1.4'
Cl Cl 0.1484 0.1585 'International Tables Vol C Tables 4.2.6.8 and 6.1.1.4'
Co Co 0.3494 0.9721 'International Tables Vol C Tables 4.2.6.8 and 6.1.1.4'

loop_
_geom_angle_atom_site_label_1
_geom_angle_atom_site_label_2
_geom_angle_atom_site_label_3
_geom_angle
_geom_angle_site_symmetry_1
_geom_angle_site_symmetry_3
_geom_angle_publ_flag
O1 Co1 N5 117.38(11) . . ?
O1 Co1 N3 113.96(11) . . ?
N5 Co1 N3 113.39(11) . . ?
O1 Co1 N1 77.15(10) . . ?
N5 Co1 N1 77.08(11) . . ?
N3 Co1 N1 76.02(10) . . ?
O1 Co1 Cl1 98.11(8) . . ?
N5 Co1 Cl1 103.39(8) . . ?
N3 Co1 Cl1 108.35(8) . . ?
N1 Co1 Cl1 174.70(8) . . ?
C3 N1 C10 112.3(3) . . ?
C3 N1 C2 114.1(3) . . ?
C10 N1 C2 111.7(3) . . ?
C3 N1 Co1 107.5(2) . . ?
C10 N1 Co1 105.2(2) . . ?
C2 N1 Co1 105.3(2) . . ?
C4 N2 N3 112.1(3) . . ?
C4 N2 C3 129.5(3) . . ?
N3 N2 C3 118.3(3) . . ?
C6 N3 N2 105.4(3) . . ?
C6 N3 Co1 137.4(2) . . ?
N2 N3 Co1 115.9(2) . . ?
C9 N4 N5 112.1(3) . . ?
C9 N4 C10 129.4(3) . . ?
N5 N4 C10 118.2(3) . . ?
C7 N5 N4 105.3(3) . . ?
C7 N5 Co1 139.0(2) . . ?
N4 N5 Co1 115.0(2) . . ?
C1 O1 Co1 121.3(2) . . ?
O2 C1 O1 126.3(4) . . ?
O2 C1 C2 117.5(3) . . ?
O1 C1 C2 116.2(3) . . ?
N1 C2 C1 110.8(3) . . ?
N1 C3 N2 106.1(3) . . ?
N2 C4 C5 106.1(3) . . ?
N2 C4 C11 122.3(3) . . ?
C5 C4 C11 131.6(3) . . ?
C4 C5 C6 106.8(3) . . ?
N3 C6 C5 109.6(3) . . ?
N3 C6 C14 121.1(3) . . ?
C5 C6 C14 129.2(3) . . ?
N5 C7 C8 109.8(3) . . ?
N5 C7 C17 121.3(3) . . ?
C8 C7 C17 128.9(3) . . ?
C9 C8 C7 106.8(3) . . ?
N4 C9 C8 106.0(3) . . ?
N4 C9 C20 122.7(3) . . ?
C8 C9 C20 131.4(4) . . ?
N4 C10 N1 108.0(3) . . ?
C4 C11 C12 111.9(3) . . ?
C4 C11 C13 111.1(3) . . ?
C12 C11 C13 110.3(3) . . ?
C6 C14 C16 110.7(3) . . ?
C6 C14 C15 111.2(3) . . ?
C16 C14 C15 110.7(3) . . ?
C18 C17 C7 110.3(3) . . ?
C18 C17 C19 111.0(3) . . ?
C7 C17 C19 111.3(3) . . ?
C9 C20 C23 111.3(3) . . ?
C9 C20 C22 110.7(4) . . ?
C23 C20 C22 110.9(4) . . ?

loop_
_geom_bond_atom_site_label_1
_geom_bond_atom_site_label_2
_geom_bond_distance
_geom_bond_site_symmetry_2
_geom_bond_publ_flag
Cl1 Co1 2.3009(10) . ?
Co1 O1 1.998(2) . ?
Co1 N5 2.057(3) . ?
Co1 N3 2.063(3) . ?
Co1 N1 2.263(3) . ?
N1 C3 1.460(4) . ?
N1 C10 1.464(4) . ?
N1 C2 1.479(4) . ?
N2 C4 1.351(4) . ?
N2 N3 1.367(4) . ?
N2 C3 1.463(4) . ?
N3 C6 1.350(4) . ?
N4 C9 1.348(5) . ?
N4 N5 1.370(4) . ?
N4 C10 1.456(4) . ?
N5 C7 1.341(5) . ?
O1 C1 1.278(4) . ?
O2 C1 1.237(4) . ?
C1 C2 1.530(5) . ?
C4 C5 1.381(5) . ?
C4 C11 1.506(5) . ?
C5 C6 1.401(5) . ?
C6 C14 1.502(5) . ?
C7 C8 1.401(5) . ?
C7 C17 1.505(5) . ?
C8 C9 1.379(5) . ?
C9 C20 1.504(5) . ?
C11 C12 1.515(5) . ?
C11 C13 1.520(5) . ?
C14 C16 1.524(5) . ?
C14 C15 1.528(5) . ?
C17 C18 1.504(6) . ?
C17 C19 1.542(6) . ?
C20 C23 1.520(6) . ?
C20 C22 1.525(6) . ?
O3 C24 1.365(5) . ?

loop_
_geom_hbond_atom_site_label_D
_geom_hbond_atom_site_label_H
_geom_hbond_atom_site_label_A
_geom_hbond_distance_DH
_geom_hbond_distance_HA
_geom_hbond_distance_DA
_geom_hbond_angle_DHA
_geom_hbond_site_symmetry_A
O3 H3 O2 0.84 2.04 2.772(4) 144.9 .
